data_4131602
loop_
_publ_author_name
'Zhang, Peng-Peng'
'Yan, Zhi-Ming'
'Li, Yuan-He'
'Gong, Jian-Xian'
'Yang, Zhen'

_publ_section_title
;
 Enantioselective Total Synthesis of (-)-Pavidolide B.
;
_journal_issue 40
_journal_name_full 'Journal of the American Chemical Society'
_journal_page_first 13989
_journal_page_last 13992
_journal_paper_doi 10.1021/jacs.7b07388
_journal_volume 139
_journal_year 2017
_chemical_absolute_configuration ad
_chemical_formula_moiety 'C20 H26 O4'
_chemical_formula_sum 'C20 H26 O4'
_chemical_formula_weight 330.41
_space_group_crystal_system monoclinic
_space_group_IT_number 4
_space_group_name_Hall 'P 2yb'
_space_group_name_H-M_alt 'P 1 21 1'
_atom_sites_solution_hydrogens geom
_audit_creation_date 2017-06-22
_audit_creation_method
;
Olex2 1.2
(compiled 2017.03.28 svn.r3405 for OlexSys, GUI svn.r5337)
;
_cell_angle_alpha 90
_cell_angle_beta 95.2361(15)
_cell_angle_gamma 90
_cell_formula_units_Z 2
_cell_length_a 9.40913(14)
_cell_length_b 5.77298(8)
_cell_length_c 15.8083(2)
_cell_measurement_reflns_used 7361
_cell_measurement_temperature 100.00(10)
_cell_measurement_theta_max 73.4970
_cell_measurement_theta_min 5.2590
_cell_volume 855.10(2)
_computing_cell_refinement 'CrysAlisPro 1.171.38.43f (Rigaku OD, 2015)'
_computing_data_collection 'CrysAlisPro 1.171.38.43f (Rigaku OD, 2015)'
_computing_data_reduction 'CrysAlisPro 1.171.38.43f (Rigaku OD, 2015)'
_computing_molecular_graphics 'Olex2 (Dolomanov et al., 2009)'
_computing_publication_material 'Olex2 (Dolomanov et al., 2009)'
_computing_structure_refinement 'ShelXL (Sheldrick, 2015)'
_computing_structure_solution 'SHELXT 2014/5 (Sheldrick, 2014)'
_diffrn_ambient_environment N~2~
_diffrn_ambient_temperature 100.00(10)
_diffrn_detector 'CCD plate'
_diffrn_detector_area_resol_mean 5.2684
_diffrn_detector_type AtlasS2
_diffrn_measured_fraction_theta_full 0.999
_diffrn_measured_fraction_theta_max 0.991
_diffrn_measurement_details
;
List of Runs (angles in degrees, time in seconds):

  # Type    Start    End  Width  t~exp~   \w     \q     \k     \f   Frames
--------------------------------------------------------------------------
  1  \w   -117.00 -14.00   1.00    1.00    --  -40.46 -37.00-180.00  103
  2  \w   -117.00 -14.00   1.00    1.00    --  -40.46 -37.00  90.00  103
  3  \w    -36.00  67.00   1.00    1.00    --   40.46 -37.00 -30.00  103
  4  \w     23.00  98.00   1.00    1.00    --   40.46-125.00-150.00   75
  5  \w      1.00  82.00   1.00    1.00    --   40.46 -99.00 -30.00   81
  6  \w     77.00 178.00   1.00    1.00    --  107.48  61.00 150.00  101
  7  \w     33.00 137.00   1.00    1.00    --  107.48 -58.00 -39.00  104
  8  \w     74.00 178.00   1.00    1.00    --  107.48  77.00-180.00  104
  9  \w     23.00 109.00   1.00    1.00    --  107.48 -94.00 -60.00   86
 10  \w     77.00 178.00   1.00    1.00    --  107.48  61.00  30.00  101
 11  \w     74.00 178.00   1.00    1.00    --  107.48  77.00 150.00  104
 12  \w     77.00 178.00   1.00    1.00    --  107.48  61.00-180.00  101
 13  \w    100.00 178.00   1.00    1.00    --  107.48 111.00  30.00   78
 14  \w     77.00 178.00   1.00    1.00    --  107.48  61.00-150.00  101
 15  \w     77.00 178.00   1.00    1.00    --  107.48  61.00-120.00  101
 16  \w     80.00 178.00   1.00    1.00    --  107.48  45.00-120.00   98
 17  \w     78.00 178.00   1.00    1.00    --  107.48  58.00 101.00  100
 18  \w     80.00 178.00   1.00    1.00    --  107.48  45.00-150.00   98
 19  \w     77.00 178.00   1.00    1.00    --  107.48  30.00-120.00  101
 20  \w     23.00 109.00   1.00    1.00    --  107.48 -94.00-120.00   86
 21  \w    -96.00 -41.00   1.00    1.00    --  -40.46 125.00  60.00   55
;
_diffrn_measurement_device 'four-circle diffractometer'
_diffrn_measurement_device_type 'SuperNova, Dual, Cu at zero, AtlasS2'
_diffrn_measurement_method '\w scans'
_diffrn_orient_matrix_type 'CrysAlisPro convention (1999,Acta A55,543-557)'
_diffrn_orient_matrix_UB_11 -0.0637924000
_diffrn_orient_matrix_UB_12 0.1563333000
_diffrn_orient_matrix_UB_13 -0.0728077000
_diffrn_orient_matrix_UB_21 0.1498699000
_diffrn_orient_matrix_UB_22 0.0954296000
_diffrn_orient_matrix_UB_23 -0.0116243000
_diffrn_orient_matrix_UB_31 0.0223426000
_diffrn_orient_matrix_UB_32 -0.1941800000
_diffrn_orient_matrix_UB_33 -0.0643131000
_diffrn_radiation_monochromator mirror
_diffrn_radiation_probe x-ray
_diffrn_radiation_type CuK\a
_diffrn_radiation_wavelength 1.54184
_diffrn_reflns_av_R_equivalents 0.0281
_diffrn_reflns_av_unetI/netI 0.0291
_diffrn_reflns_Laue_measured_fraction_full 0.999
_diffrn_reflns_Laue_measured_fraction_max 0.991
_diffrn_reflns_limit_h_max 11
_diffrn_reflns_limit_h_min -11
_diffrn_reflns_limit_k_max 7
_diffrn_reflns_limit_k_min -7
_diffrn_reflns_limit_l_max 19
_diffrn_reflns_limit_l_min -19
_diffrn_reflns_number 10343
_diffrn_reflns_point_group_measured_fraction_full 0.998
_diffrn_reflns_point_group_measured_fraction_max 0.978
_diffrn_reflns_theta_full 67.684
_diffrn_reflns_theta_max 73.651
_diffrn_reflns_theta_min 4.719
_diffrn_source 'micro-focus sealed X-ray tube'
_diffrn_source_type 'SuperNova (Cu) X-ray Source'
_exptl_absorpt_coefficient_mu 0.709
_exptl_absorpt_correction_T_max 1.00000
_exptl_absorpt_correction_T_min 0.62566
_exptl_absorpt_correction_type multi-scan
_exptl_absorpt_process_details
;
CrysAlisPro 1.171.38.43f (Rigaku Oxford Diffraction, 2015)
Empirical absorption correction using spherical harmonics,
 implemented in SCALE3 ABSPACK scaling algorithm.
;
_exptl_crystal_colour colorless
_exptl_crystal_density_diffrn 1.283
_exptl_crystal_description block
_exptl_crystal_F_000 356
_exptl_crystal_size_max 0.16
_exptl_crystal_size_mid 0.13
_exptl_crystal_size_min 0.11
_refine_diff_density_max 0.193
_refine_diff_density_min -0.151
_refine_diff_density_rms 0.034
_refine_ls_abs_structure_details
;
 Flack x determined using 1418 quotients [(I+)-(I-)]/[(I+)+(I-)]
 (Parsons, Flack and Wagner, Acta Cryst. B69 (2013) 249-259).
;
_refine_ls_abs_structure_Flack -0.11(9)
_refine_ls_extinction_method none
_refine_ls_goodness_of_fit_ref 1.037
_refine_ls_hydrogen_treatment constr
_refine_ls_matrix_type full
_refine_ls_number_parameters 221
_refine_ls_number_reflns 3372
_refine_ls_number_restraints 1
_refine_ls_restrained_S_all 1.037
_refine_ls_R_factor_all 0.0300
_refine_ls_R_factor_gt 0.0293
_refine_ls_shift/su_max 0.000
_refine_ls_shift/su_mean 0.000
_refine_ls_structure_factor_coef Fsqd
_refine_ls_weighting_details 'w=1/[\s^2^(Fo^2^)+(0.0445P)^2^+0.1210P] where P=(Fo^2^+2Fc^2^)/3'
_refine_ls_weighting_scheme calc
_refine_ls_wR_factor_gt 0.0767
_refine_ls_wR_factor_ref 0.0774
_reflns_Friedel_coverage 0.788
_reflns_Friedel_fraction_full 0.996
_reflns_Friedel_fraction_max 0.962
_reflns_number_gt 3293
_reflns_number_total 3372
_reflns_threshold_expression 'I > 2\s(I)'
_cod_data_source_file ja7b07388_si_003.cif
_cod_data_source_block exp_679
_cod_database_code 4131602
_shelx_shelxl_version_number 2016/6
_shelx_space_group_comment
;
The symmetry employed for this shelxl refinement is uniquely defined
by the following loop, which should always be used as a source of
symmetry information in preference to the above space-group names.
They are only intended as comments.
;
_shelx_estimated_absorpt_t_max 0.926
_shelx_estimated_absorpt_t_min 0.895
_reflns_odcompleteness_completeness 99.94
_reflns_odcompleteness_iscentric 1
_reflns_odcompleteness_theta 66.97
_olex2_refinement_description
;
1. Fixed Uiso
 At 1.2 times of:
  All C(H) groups, All C(H,H) groups
 At 1.5 times of:
  All C(H,H,H) groups
2.a Ternary CH refined with riding coordinates:
 C1(H1), C11(H11), C15(H15), C13(H13), C14(H14), C12(H12), C5(H5)
2.b Secondary CH2 refined with riding coordinates:
 C2(H2A,H2B), C6(H6A,H6B), C7(H7A,H7B)
2.c Aromatic/amide H refined with riding coordinates:
 C9(H9)
2.d Idealised Me refined as rotating group:
 C18(H18A,H18B,H18C), C17(H17A,H17B,H17C), C19(H19A,H19B,H19C), C16(H16A,H16B,
 H16C)
;
_olex2_submission_special_instructions 'No special instructions were received'
_oxdiff_exptl_absorpt_empirical_details
;
Empirical correction (ABSPACK) includes:
- Absorption correction using spherical harmonics
- Frame scaling
;
_oxdiff_exptl_absorpt_empirical_full_max 1.944
_oxdiff_exptl_absorpt_empirical_full_min 0.640

loop_
_space_group_symop_operation_xyz
'x, y, z'
'-x, y+1/2, -z'

loop_
_atom_site_label
_atom_site_type_symbol
_atom_site_fract_x
_atom_site_fract_y
_atom_site_fract_z
_atom_site_U_iso_or_equiv
_atom_site_adp_type
_atom_site_occupancy
_atom_site_site_symmetry_order
_atom_site_calc_flag
_atom_site_refinement_flags_posn
O3 O 0.79357(13) 0.5706(2) 0.74941(8) 0.0210(3) Uani 1 1 d .
O1 O 0.42628(15) 0.2755(2) 0.93379(8) 0.0244(3) Uani 1 1 d .
O2 O 0.77291(14) 0.8550(2) 0.84339(8) 0.0241(3) Uani 1 1 d .
O4 O 0.48325(15) 0.7990(2) 0.61420(8) 0.0243(3) Uani 1 1 d .
C20 C 0.73507(19) 0.6676(3) 0.81623(11) 0.0190(4) Uani 1 1 d .
C3 C 0.52533(19) 0.6077(3) 0.63762(11) 0.0186(3) Uani 1 1 d .
C1 C 0.72136(19) 0.2927(3) 0.63666(11) 0.0196(4) Uani 1 1 d .
H1 H 0.671232 0.144945 0.626829 0.023 Uiso 1 1 calc R
C11 C 0.48355(18) 0.6293(3) 0.86393(11) 0.0180(3) Uani 1 1 d .
H11 H 0.505728 0.777292 0.892473 0.022 Uiso 1 1 calc R
C10 C 0.39573(19) 0.4781(3) 0.91913(11) 0.0199(4) Uani 1 1 d .
C15 C 0.8680(2) 0.2684(3) 0.60106(11) 0.0227(4) Uani 1 1 d .
H15 H 0.912733 0.421813 0.602127 0.027 Uiso 1 1 calc R
C13 C 0.58683(18) 0.3545(3) 0.76867(10) 0.0178(3) Uani 1 1 d .
H13 H 0.554117 0.200830 0.784778 0.021 Uiso 1 1 calc R
C14 C 0.73021(19) 0.3404(3) 0.73149(11) 0.0194(4) Uani 1 1 d .
H14 H 0.789505 0.221916 0.761816 0.023 Uiso 1 1 calc R
C4 C 0.46692(18) 0.4879(3) 0.71366(11) 0.0177(3) Uani 1 1 d .
C12 C 0.62125(18) 0.5072(3) 0.84646(11) 0.0189(4) Uani 1 1 d .
H12 H 0.659177 0.415295 0.895552 0.023 Uiso 1 1 calc R
C8 C 0.2000(2) 0.7707(3) 0.92837(12) 0.0225(4) Uani 1 1 d .
C9 C 0.27897(19) 0.5924(3) 0.95987(11) 0.0222(4) Uani 1 1 d .
H9 H 0.258461 0.534939 1.012361 0.027 Uiso 1 1 calc R
C2 C 0.6308(2) 0.4805(3) 0.58795(11) 0.0229(4) Uani 1 1 d .
H2A H 0.694964 0.593442 0.566650 0.028 Uiso 1 1 calc R
H2B H 0.578518 0.408423 0.539137 0.028 Uiso 1 1 calc R
C5 C 0.40820(19) 0.6737(3) 0.77389(11) 0.0191(4) Uani 1 1 d .
H5 H 0.443045 0.823872 0.755575 0.023 Uiso 1 1 calc R
C18 C 0.3539(2) 0.3156(3) 0.67437(12) 0.0219(4) Uani 1 1 d .
H18A H 0.281135 0.398761 0.640324 0.033 Uiso 1 1 calc GR
H18B H 0.311809 0.234737 0.718904 0.033 Uiso 1 1 calc GR
H18C H 0.398538 0.206312 0.639448 0.033 Uiso 1 1 calc GR
C6 C 0.2464(2) 0.6960(4) 0.77213(12) 0.0247(4) Uani 1 1 d .
H6A H 0.206113 0.544488 0.781385 0.030 Uiso 1 1 calc R
H6B H 0.208759 0.748748 0.716268 0.030 Uiso 1 1 calc R
C17 C 0.9680(2) 0.1046(4) 0.65341(12) 0.0298(4) Uani 1 1 d .
H17A H 0.990827 0.168802 0.709009 0.045 Uiso 1 1 calc GR
H17B H 1.053967 0.084455 0.625923 0.045 Uiso 1 1 calc GR
H17C H 0.922030 -0.042681 0.658294 0.045 Uiso 1 1 calc GR
C19 C 0.0984(2) 0.8931(4) 0.98132(12) 0.0259(4) Uani 1 1 d .
H19A H 0.100518 0.820204 1.036002 0.039 Uiso 1 1 calc GR
H19B H 0.003501 0.884839 0.953464 0.039 Uiso 1 1 calc GR
H19C H 0.126288 1.052396 0.988301 0.039 Uiso 1 1 calc GR
C7 C 0.1988(2) 0.8648(4) 0.83931(12) 0.0279(4) Uani 1 1 d .
H7A H 0.260389 0.999739 0.840762 0.033 Uiso 1 1 calc R
H7B H 0.102696 0.916493 0.821203 0.033 Uiso 1 1 calc R
C16 C 0.8485(2) 0.1869(4) 0.50872(13) 0.0309(4) Uani 1 1 d .
H16A H 0.805780 0.035728 0.506161 0.046 Uiso 1 1 calc GR
H16B H 0.939790 0.180167 0.486186 0.046 Uiso 1 1 calc GR
H16C H 0.787776 0.293455 0.475823 0.046 Uiso 1 1 calc GR

loop_
_atom_site_aniso_label
_atom_site_aniso_U_11
_atom_site_aniso_U_22
_atom_site_aniso_U_33
_atom_site_aniso_U_23
_atom_site_aniso_U_13
_atom_site_aniso_U_12
O3 0.0220(6) 0.0207(7) 0.0203(6) -0.0016(5) 0.0024(5) -0.0041(5)
O1 0.0269(7) 0.0203(6) 0.0260(6) 0.0053(5) 0.0032(5) 0.0013(6)
O2 0.0251(7) 0.0234(7) 0.0237(6) -0.0037(5) 0.0008(5) -0.0045(5)
O4 0.0325(7) 0.0185(7) 0.0220(6) 0.0041(5) 0.0029(5) 0.0034(5)
C20 0.0184(8) 0.0203(9) 0.0177(8) 0.0017(6) -0.0021(6) -0.0007(7)
C3 0.0204(8) 0.0173(8) 0.0171(7) -0.0004(7) -0.0036(6) -0.0017(7)
C1 0.0211(8) 0.0176(8) 0.0198(8) -0.0009(7) 0.0007(6) 0.0004(7)
C11 0.0180(8) 0.0176(9) 0.0178(7) 0.0003(7) -0.0009(6) 0.0003(6)
C10 0.0193(8) 0.0234(10) 0.0165(8) 0.0009(7) -0.0017(7) -0.0016(7)
C15 0.0222(9) 0.0224(9) 0.0235(9) -0.0003(7) 0.0026(7) -0.0021(7)
C13 0.0189(8) 0.0153(8) 0.0188(8) 0.0024(7) -0.0011(6) 0.0003(7)
C14 0.0203(8) 0.0160(8) 0.0211(8) 0.0005(7) -0.0018(6) -0.0004(7)
C4 0.0182(8) 0.0157(8) 0.0187(8) 0.0016(6) -0.0007(6) -0.0007(7)
C12 0.0185(8) 0.0199(9) 0.0178(8) 0.0028(7) -0.0010(6) -0.0003(7)
C8 0.0208(8) 0.0227(9) 0.0239(9) -0.0022(7) 0.0016(7) -0.0023(7)
C9 0.0219(9) 0.0248(9) 0.0200(8) 0.0020(7) 0.0025(7) -0.0026(7)
C2 0.0268(9) 0.0235(10) 0.0184(8) 0.0007(7) 0.0021(7) 0.0039(7)
C5 0.0215(8) 0.0167(8) 0.0186(8) 0.0026(7) -0.0005(7) 0.0010(7)
C18 0.0226(9) 0.0173(9) 0.0247(8) 0.0008(7) -0.0037(7) -0.0016(7)
C6 0.0226(9) 0.0297(10) 0.0208(9) 0.0016(7) -0.0022(7) 0.0056(8)
C17 0.0228(9) 0.0363(11) 0.0305(10) 0.0019(9) 0.0038(8) 0.0065(8)
C19 0.0218(9) 0.0272(10) 0.0286(10) -0.0039(8) 0.0017(7) -0.0005(8)
C7 0.0289(10) 0.0288(10) 0.0262(9) 0.0050(8) 0.0037(8) 0.0097(8)
C16 0.0309(10) 0.0376(11) 0.0246(9) -0.0041(8) 0.0047(8) 0.0056(9)

loop_
_atom_type_symbol
_atom_type_description
_atom_type_scat_dispersion_real
_atom_type_scat_dispersion_imag
_atom_type_scat_source
C C 0.0181 0.0091 'International Tables Vol C Tables 4.2.6.8 and 6.1.1.4'
H H 0.0000 0.0000 'International Tables Vol C Tables 4.2.6.8 and 6.1.1.4'
O O 0.0492 0.0322 'International Tables Vol C Tables 4.2.6.8 and 6.1.1.4'

loop_
_geom_angle_atom_site_label_1
_geom_angle_atom_site_label_2
_geom_angle_atom_site_label_3
_geom_angle
C20 O3 C14 109.64(13)
O3 C20 C12 109.88(15)
O2 C20 O3 121.34(17)
O2 C20 C12 128.78(17)
O4 C3 C4 121.17(16)
O4 C3 C2 119.54(16)
C2 C3 C4 119.21(15)
C15 C1 H1 107.3
C14 C1 H1 107.3
C14 C1 C15 113.96(15)
C14 C1 C2 110.07(14)
C2 C1 H1 107.3
C2 C1 C15 110.72(14)
C10 C11 H11 109.8
C10 C11 C5 113.10(15)
C12 C11 H11 109.8
C12 C11 C10 110.65(14)
C12 C11 C5 103.60(13)
C5 C11 H11 109.8
O1 C10 C11 121.64(16)
O1 C10 C9 121.06(16)
C9 C10 C11 117.12(15)
C1 C15 H15 108.0
C17 C15 C1 112.72(15)
C17 C15 H15 108.0
C17 C15 C16 109.98(16)
C16 C15 C1 110.05(15)
C16 C15 H15 108.0
C14 C13 H13 111.3
C14 C13 C4 115.56(14)
C14 C13 C12 102.23(14)
C4 C13 H13 111.3
C12 C13 H13 111.3
C12 C13 C4 104.68(14)
O3 C14 C1 109.77(14)
O3 C14 C13 103.60(13)
O3 C14 H14 109.5
C1 C14 C13 114.84(15)
C1 C14 H14 109.5
C13 C14 H14 109.5
C3 C4 C13 111.51(14)
C3 C4 C5 109.83(14)
C3 C4 C18 104.97(14)
C13 C4 C5 106.00(13)
C18 C4 C13 110.00(14)
C18 C4 C5 114.64(14)
C20 C12 H12 111.2
C11 C12 C20 114.16(15)
C11 C12 C13 107.01(14)
C11 C12 H12 111.2
C13 C12 C20 101.66(13)
C13 C12 H12 111.2
C9 C8 C19 120.93(17)
C9 C8 C7 125.51(17)
C19 C8 C7 113.54(17)
C10 C9 H9 116.9
C8 C9 C10 126.18(16)
C8 C9 H9 116.9
C3 C2 C1 116.23(14)
C3 C2 H2A 108.2
C3 C2 H2B 108.2
C1 C2 H2A 108.2
C1 C2 H2B 108.2
H2A C2 H2B 107.4
C11 C5 C4 106.68(14)
C11 C5 H5 106.3
C4 C5 H5 106.3
C6 C5 C11 113.71(14)
C6 C5 C4 116.94(15)
C6 C5 H5 106.3
C4 C18 H18A 109.5
C4 C18 H18B 109.5
C4 C18 H18C 109.5
H18A C18 H18B 109.5
H18A C18 H18C 109.5
H18B C18 H18C 109.5
C5 C6 H6A 108.9
C5 C6 H6B 108.9
C5 C6 C7 113.23(16)
H6A C6 H6B 107.7
C7 C6 H6A 108.9
C7 C6 H6B 108.9
C15 C17 H17A 109.5
C15 C17 H17B 109.5
C15 C17 H17C 109.5
H17A C17 H17B 109.5
H17A C17 H17C 109.5
H17B C17 H17C 109.5
C8 C19 H19A 109.5
C8 C19 H19B 109.5
C8 C19 H19C 109.5
H19A C19 H19B 109.5
H19A C19 H19C 109.5
H19B C19 H19C 109.5
C8 C7 C6 116.01(17)
C8 C7 H7A 108.3
C8 C7 H7B 108.3
C6 C7 H7A 108.3
C6 C7 H7B 108.3
H7A C7 H7B 107.4
C15 C16 H16A 109.5
C15 C16 H16B 109.5
C15 C16 H16C 109.5
H16A C16 H16B 109.5
H16A C16 H16C 109.5
H16B C16 H16C 109.5

loop_
_geom_bond_atom_site_label_1
_geom_bond_atom_site_label_2
_geom_bond_distance
O3 C20 1.356(2)
O3 C14 1.473(2)
O1 C10 1.221(2)
O2 C20 1.206(2)
O4 C3 1.219(2)
C20 C12 1.525(2)
C3 C4 1.532(2)
C3 C2 1.511(2)
C1 H1 0.9800
C1 C15 1.543(2)
C1 C14 1.519(2)
C1 C2 1.541(3)
C11 H11 0.9800
C11 C10 1.529(2)
C11 C12 1.522(2)
C11 C5 1.552(2)
C10 C9 1.479(3)
C15 H15 0.9800
C15 C17 1.524(3)
C15 C16 1.529(3)
C13 H13 0.9800
C13 C14 1.522(2)
C13 C4 1.563(2)
C13 C12 1.524(2)
C14 H14 0.9800
C4 C5 1.568(2)
C4 C18 1.544(2)
C12 H12 0.9800
C8 C9 1.339(3)
C8 C19 1.503(3)
C8 C7 1.508(3)
C9 H9 0.9300
C2 H2A 0.9700
C2 H2B 0.9700
C5 H5 0.9800
C5 C6 1.525(3)
C18 H18A 0.9600
C18 H18B 0.9600
C18 H18C 0.9600
C6 H6A 0.9700
C6 H6B 0.9700
C6 C7 1.538(3)
C17 H17A 0.9600
C17 H17B 0.9600
C17 H17C 0.9600
C19 H19A 0.9600
C19 H19B 0.9600
C19 H19C 0.9600
C7 H7A 0.9700
C7 H7B 0.9700
C16 H16A 0.9600
C16 H16B 0.9600
C16 H16C 0.9600

loop_
_geom_torsion_atom_site_label_1
_geom_torsion_atom_site_label_2
_geom_torsion_atom_site_label_3
_geom_torsion_atom_site_label_4
_geom_torsion
O3 C20 C12 C11 -134.95(15)
O3 C20 C12 C13 -20.11(18)
O1 C10 C9 C8 -152.84(19)
O2 C20 C12 C11 44.4(3)
O2 C20 C12 C13 159.28(18)
O4 C3 C4 C13 -141.53(17)
O4 C3 C4 C5 -24.3(2)
O4 C3 C4 C18 99.39(19)
O4 C3 C2 C1 157.39(17)
C20 O3 C14 C1 146.68(15)
C20 O3 C14 C13 23.57(17)
C3 C4 C5 C11 -126.05(15)
C3 C4 C5 C6 105.40(17)
C11 C10 C9 C8 31.9(3)
C11 C5 C6 C7 49.2(2)
C10 C11 C12 C20 -162.12(14)
C10 C11 C12 C13 86.23(17)
C10 C11 C5 C4 -95.36(17)
C10 C11 C5 C6 35.0(2)
C15 C1 C14 O3 66.35(19)
C15 C1 C14 C13 -177.44(15)
C15 C1 C2 C3 -150.27(16)
C13 C4 C5 C11 -5.45(18)
C13 C4 C5 C6 -134.01(16)
C14 O3 C20 O2 178.50(16)
C14 O3 C20 C12 -2.05(18)
C14 C1 C15 C17 48.8(2)
C14 C1 C15 C16 171.94(16)
C14 C1 C2 C3 -23.4(2)
C14 C13 C4 C3 -7.8(2)
C14 C13 C4 C5 -127.32(16)
C14 C13 C4 C18 108.21(17)
C14 C13 C12 C20 32.87(16)
C14 C13 C12 C11 152.88(14)
C4 C3 C2 C1 -26.0(2)
C4 C13 C14 O3 78.15(17)
C4 C13 C14 C1 -41.6(2)
C4 C13 C12 C20 -88.01(15)
C4 C13 C12 C11 32.00(17)
C4 C5 C6 C7 174.32(15)
C12 C11 C10 O1 -10.5(2)
C12 C11 C10 C9 164.73(15)
C12 C11 C5 C4 24.48(18)
C12 C11 C5 C6 154.89(15)
C12 C13 C14 O3 -34.88(16)
C12 C13 C14 C1 -154.58(15)
C12 C13 C4 C3 103.76(16)
C12 C13 C4 C5 -15.73(17)
C12 C13 C4 C18 -140.20(14)
C9 C8 C7 C6 23.3(3)
C2 C3 C4 C13 41.9(2)
C2 C3 C4 C5 159.12(15)
C2 C3 C4 C18 -77.15(19)
C2 C1 C15 C17 173.49(17)
C2 C1 C15 C16 -63.3(2)
C2 C1 C14 O3 -58.72(18)
C2 C1 C14 C13 57.5(2)
C5 C11 C10 O1 105.3(2)
C5 C11 C10 C9 -79.6(2)
C5 C11 C12 C20 76.38(18)
C5 C11 C12 C13 -35.27(18)
C5 C6 C7 C8 -80.0(2)
C18 C4 C5 C11 116.08(16)
C18 C4 C5 C6 -12.5(2)
C19 C8 C9 C10 -171.29(18)
C19 C8 C7 C6 -155.13(17)
C7 C8 C9 C10 10.4(3)
